data_7246458
loop_
_publ_author_name
'Xu, Zefei'
'Feng, Jinhui'
'Yao, Peiyuan'
'Wu, Qiaqing'
'Zhu, Dunming'

_publ_section_title
;
 Chemo-enzymatic synthesis of chiral 3-substituted tetrahydroquinolines by
 a sequential biocatalytic cascade and Buchwald--Hartwig cyclization
;
_journal_issue 12
_journal_name_full 'Green Chemistry'
_journal_page_first 4667
_journal_page_last 4673
_journal_paper_doi 10.1039/D3GC00047H
_journal_volume 25
_journal_year 2023
_chemical_absolute_configuration ad
_chemical_formula_moiety 'C13 H18 Br F N, Cl'
_chemical_formula_sum 'C13 H18 Br Cl F N'
_chemical_formula_weight 322.64
_chemical_name_systematic '(S)-N-(3-(2-bromo-6-fluorophenyl)-2-methylpropyl)prop-2-en-1-amine hydrochloride'
_space_group_crystal_system orthorhombic
_space_group_IT_number 19
_space_group_name_Hall 'P 2ac 2ab'
_space_group_name_H-M_alt 'P 21 21 21'
_atom_sites_solution_hydrogens geom
_atom_sites_solution_primary dual
_audit_creation_date 2023-02-11
_audit_creation_method
;
Olex2 1.2
(compiled 2018.05.29 svn.r3508 for OlexSys, GUI svn.r5506)
;
_audit_update_record
;
2023-02-13 deposited with the CCDC.	2023-03-15 downloaded from the CCDC.
;
_cell_angle_alpha 90
_cell_angle_beta 90
_cell_angle_gamma 90
_cell_formula_units_Z 4
_cell_length_a 4.7559(2)
_cell_length_b 10.6799(4)
_cell_length_c 28.6366(9)
_cell_measurement_reflns_used 5349
_cell_measurement_temperature 113.15
_cell_measurement_theta_max 35.4200
_cell_measurement_theta_min 2.1030
_cell_volume 1454.53(9)
_computing_cell_refinement 'CrysAlisPro 1.171.42.49 (Rigaku OD, 2022)'
_computing_data_collection 'CrysAlisPro 1.171.42.49 (Rigaku OD, 2022)'
_computing_data_reduction 'CrysAlisPro 1.171.42.49 (Rigaku OD, 2022)'
_computing_molecular_graphics 'Olex2 (Dolomanov et al., 2009)'
_computing_publication_material 'Olex2 (Dolomanov et al., 2009)'
_computing_structure_refinement 'ShelXL (Sheldrick, 2015)'
_computing_structure_solution 'ShelXT (Sheldrick, 2015)'
_diffrn_ambient_temperature 113.15
_diffrn_detector 'CCD plate'
_diffrn_measured_fraction_theta_full 0.996
_diffrn_measured_fraction_theta_max 0.986
_diffrn_measurement_details
;
List of Runs (angles in degrees, time in seconds):

  # Type    Start    End  Width  t~exp~   \w     \q     \k     \f   Frames
#--------------------------------------------------------------------------
  1  \w    -66.00  36.00   0.50    8.00    --  -30.00  70.00  90.00  204
  2  \w    -66.00  21.00   0.50    8.00    --  -30.00  70.00   0.00  174
  3  \w    -83.00   2.00   0.50    8.00    --  -30.00 -70.00  90.00  170
;
_diffrn_measurement_device 'abstract diffractometer'
_diffrn_measurement_device_type 'rigaku saturn 944+'
_diffrn_measurement_method '\w scans'
_diffrn_orient_matrix_type 'CrysAlisPro convention (1999,Acta A55,543-557)'
_diffrn_orient_matrix_UB_11 -0.0176441000
_diffrn_orient_matrix_UB_12 0.0598813000
_diffrn_orient_matrix_UB_13 -0.0102875000
_diffrn_orient_matrix_UB_21 0.0174421000
_diffrn_orient_matrix_UB_22 0.0284674000
_diffrn_orient_matrix_UB_23 0.0221939000
_diffrn_orient_matrix_UB_31 0.1470797000
_diffrn_orient_matrix_UB_32 0.0038650000
_diffrn_orient_matrix_UB_33 -0.0038687000
_diffrn_radiation_monochromator graphite
_diffrn_radiation_probe x-ray
_diffrn_radiation_type MoK\a
_diffrn_radiation_wavelength 0.71073
_diffrn_reflns_av_R_equivalents 0.0358
_diffrn_reflns_av_unetI/netI 0.0463
_diffrn_reflns_Laue_measured_fraction_full 0.996
_diffrn_reflns_Laue_measured_fraction_max 0.986
_diffrn_reflns_limit_h_max 6
_diffrn_reflns_limit_h_min -6
_diffrn_reflns_limit_k_max 14
_diffrn_reflns_limit_k_min -11
_diffrn_reflns_limit_l_max 37
_diffrn_reflns_limit_l_min -38
_diffrn_reflns_number 8772
_diffrn_reflns_point_group_measured_fraction_full 0.989
_diffrn_reflns_point_group_measured_fraction_max 0.984
_diffrn_reflns_theta_full 25.242
_diffrn_reflns_theta_max 28.277
_diffrn_reflns_theta_min 2.035
_diffrn_source 'fine-focus sealed X-ray tube'
_diffrn_source_type 'Enhance (Mo) X-ray Source'
_exptl_absorpt_coefficient_mu 3.000
_exptl_absorpt_correction_T_max 1.00000
_exptl_absorpt_correction_T_min 0.38975
_exptl_absorpt_correction_type multi-scan
_exptl_absorpt_process_details
;
CrysAlisPro 1.171.42.49 (Rigaku Oxford Diffraction, 2022)
Empirical absorption correction using spherical harmonics,
implemented in SCALE3 ABSPACK scaling algorithm.
;
_exptl_crystal_colour colourless
_exptl_crystal_colour_primary colourless
_exptl_crystal_density_diffrn 1.473
_exptl_crystal_description block
_exptl_crystal_F_000 656
_exptl_crystal_size_max 0.27
_exptl_crystal_size_mid 0.23
_exptl_crystal_size_min 0.18
_refine_diff_density_max 0.691
_refine_diff_density_min -0.293
_refine_diff_density_rms 0.080
_refine_ls_abs_structure_details
;
 Flack x determined using 1122 quotients [(I+)-(I-)]/[(I+)+(I-)]
 (Parsons, Flack and Wagner, Acta Cryst. B69 (2013) 249-259).
;
_refine_ls_abs_structure_Flack 0.006(8)
_refine_ls_extinction_method none
_refine_ls_goodness_of_fit_ref 1.060
_refine_ls_hydrogen_treatment constr
_refine_ls_matrix_type full
_refine_ls_number_parameters 155
_refine_ls_number_reflns 3566
_refine_ls_number_restraints 0
_refine_ls_restrained_S_all 1.060
_refine_ls_R_factor_all 0.0467
_refine_ls_R_factor_gt 0.0394
_refine_ls_shift/su_max 0.001
_refine_ls_shift/su_mean 0.000
_refine_ls_structure_factor_coef Fsqd
_refine_ls_weighting_details 'w=1/[\s^2^(Fo^2^)+(0.0379P)^2^+0.4073P] where P=(Fo^2^+2Fc^2^)/3'
_refine_ls_weighting_scheme calc
_refine_ls_wR_factor_gt 0.0842
_refine_ls_wR_factor_ref 0.0879
_reflns_Friedel_coverage 0.687
_reflns_Friedel_fraction_full 0.980
_reflns_Friedel_fraction_max 0.981
_reflns_number_gt 3175
_reflns_number_total 3566
_reflns_threshold_expression 'I > 2\s(I)'
_cod_data_source_file d3gc00047h2.cif
_cod_data_source_block r20230204c_autored
_cod_depositor_comments 'Adding full bibliography for 7246452--7246458.cif.'
_cod_database_code 7246458
_shelx_shelxl_version_number 2018/3
_chemical_oxdiff_formula 'C11 H10 N O'
_shelx_space_group_comment
;
The symmetry employed for this shelxl refinement is uniquely defined
by the following loop, which should always be used as a source of
symmetry information in preference to the above space-group names.
They are only intended as comments.
;
_shelx_estimated_absorpt_t_max 0.614
_shelx_estimated_absorpt_t_min 0.498
_reflns_odcompleteness_completeness 98.94
_reflns_odcompleteness_iscentric 1
_reflns_odcompleteness_theta 26.32
_olex2_refinement_description
;
1. Fixed Uiso
 At 1.2 times of:
  All C(H) groups, All C(H,H) groups, All N(H,H) groups
 At 1.5 times of:
  All C(H,H,H) groups
2.a Ternary CH refined with riding coordinates:
 C8(H8)
2.b Secondary CH2 refined with riding coordinates:
 N1(H1A,H1B), C7(H7A,H7B), C9(H9A,H9B), C10(H10A,H10B)
2.c Aromatic/amide H refined with riding coordinates:
 C2(H2), C3(H3), C4(H4), C11(H11)
2.d X=CH2 refined with riding coordinates:
 C12(H12A,H12B)
2.e Idealised Me refined as rotating group:
 C13(H13A,H13B,H13C)
;
_olex2_submission_special_instructions 'No special instructions were received'
_oxdiff_exptl_absorpt_empirical_details
;
Empirical correction (ABSPACK) includes:
- Absorption correction using spherical harmonics
- Frame scaling
- Detector area scaling
;
_oxdiff_exptl_absorpt_empirical_full_max 1.625
_oxdiff_exptl_absorpt_empirical_full_min 0.550

loop_
_space_group_symop_operation_xyz
'x, y, z'
'-x+1/2, -y, z+1/2'
'-x, y+1/2, -z+1/2'
'x+1/2, -y+1/2, -z'

loop_
_atom_site_label
_atom_site_type_symbol
_atom_site_fract_x
_atom_site_fract_y
_atom_site_fract_z
_atom_site_U_iso_or_equiv
_atom_site_adp_type
_atom_site_occupancy
_atom_site_site_symmetry_order
_atom_site_calc_flag
_atom_site_refinement_flags_posn
_atom_site_refinement_flags_adp
_atom_site_refinement_flags_occupancy
_atom_site_disorder_assembly
_atom_site_disorder_group
Br1 Br 0.82195(10) 0.23597(4) 0.40593(2) 0.03695(15) Uani 1 1 d . . . . .
F1 F 0.3291(7) 0.6610(3) 0.44181(10) 0.0454(7) Uani 1 1 d . . . . .
N1 N 0.6690(7) 0.5196(3) 0.25138(9) 0.0158(6) Uani 1 1 d . . . . .
H1A H 0.807563 0.461145 0.253647 0.019 Uiso 1 1 calc R . . . .
H1B H 0.751185 0.596517 0.252249 0.019 Uiso 1 1 calc R . . . .
C1 C 0.7411(9) 0.3799(4) 0.44244(13) 0.0251(9) Uani 1 1 d . . . . .
C2 C 0.8710(11) 0.3889(5) 0.48611(15) 0.0353(11) Uani 1 1 d . . . . .
H2 H 0.996152 0.325511 0.496616 0.042 Uiso 1 1 calc R . . . .
C3 C 0.8127(12) 0.4925(5) 0.51381(16) 0.0406(12) Uani 1 1 d . . . . .
H3 H 0.901972 0.501041 0.543316 0.049 Uiso 1 1 calc R . . . .
C4 C 0.6269(12) 0.5832(5) 0.49892(15) 0.0395(12) Uani 1 1 d . . . . .
H4 H 0.583698 0.653287 0.518032 0.047 Uiso 1 1 calc R . . . .
C5 C 0.5054(10) 0.5692(5) 0.45551(15) 0.0309(10) Uani 1 1 d . . . . .
C6 C 0.5568(8) 0.4699(4) 0.42526(13) 0.0212(8) Uani 1 1 d . . . . .
C7 C 0.4288(8) 0.4667(4) 0.37701(13) 0.0206(8) Uani 1 1 d . . . . .
H7A H 0.255939 0.518406 0.376892 0.025 Uiso 1 1 calc R . . . .
H7B H 0.374159 0.379590 0.369511 0.025 Uiso 1 1 calc R . . . .
C8 C 0.6297(7) 0.5152(4) 0.33891(12) 0.0167(7) Uani 1 1 d . . . . .
H8 H 0.796582 0.458394 0.337603 0.020 Uiso 1 1 calc R . . . .
C9 C 0.4742(8) 0.5066(4) 0.29235(13) 0.0185(8) Uani 1 1 d . . . . .
H9A H 0.376590 0.424829 0.290461 0.022 Uiso 1 1 calc R . . . .
H9B H 0.329879 0.573248 0.290910 0.022 Uiso 1 1 calc R . . . .
C10 C 0.5199(9) 0.5039(4) 0.20540(13) 0.0218(9) Uani 1 1 d . . . . .
H10A H 0.444932 0.417634 0.202942 0.026 Uiso 1 1 calc R . . . .
H10B H 0.359611 0.562855 0.203666 0.026 Uiso 1 1 calc R . . . .
C11 C 0.7191(9) 0.5285(4) 0.16567(13) 0.0241(9) Uani 1 1 d . . . . .
H11 H 0.763656 0.613131 0.158614 0.029 Uiso 1 1 calc R . . . .
C12 C 0.8349(10) 0.4410(5) 0.14024(15) 0.0330(10) Uani 1 1 d . . . . .
H12A H 0.794734 0.355451 0.146393 0.040 Uiso 1 1 calc R . . . .
H12B H 0.959231 0.462947 0.115603 0.040 Uiso 1 1 calc R . . . .
C13 C 0.7330(8) 0.6477(4) 0.34894(14) 0.0224(8) Uani 1 1 d . . . . .
H13A H 0.571603 0.704533 0.350950 0.034 Uiso 1 1 calc GR . . . .
H13B H 0.857893 0.675103 0.323712 0.034 Uiso 1 1 calc GR . . . .
H13C H 0.835750 0.648655 0.378596 0.034 Uiso 1 1 calc GR . . . .
Cl1 Cl 0.96147(17) 0.26338(9) 0.26169(3) 0.0219(2) Uani 1 1 d . . . . .

loop_
_atom_site_aniso_label
_atom_site_aniso_U_11
_atom_site_aniso_U_22
_atom_site_aniso_U_33
_atom_site_aniso_U_23
_atom_site_aniso_U_13
_atom_site_aniso_U_12
Br1 0.0522(3) 0.0256(2) 0.0330(2) 0.0035(2) 0.0097(2) 0.0092(2)
F1 0.0559(17) 0.0330(16) 0.0471(16) -0.0069(13) 0.0149(16) 0.0198(15)
N1 0.0184(13) 0.0131(15) 0.0159(14) 0.0006(12) -0.0013(13) 0.0012(14)
C1 0.031(2) 0.025(2) 0.0193(18) 0.0023(17) 0.0055(17) -0.0005(17)
C2 0.037(2) 0.045(3) 0.024(2) 0.010(2) -0.002(2) -0.001(2)
C3 0.043(3) 0.057(3) 0.0212(19) -0.001(2) -0.005(2) -0.011(3)
C4 0.050(3) 0.043(3) 0.025(2) -0.013(2) 0.005(2) -0.008(3)
C5 0.037(2) 0.031(3) 0.024(2) -0.003(2) 0.007(2) -0.002(2)
C6 0.0205(17) 0.025(2) 0.0178(18) -0.0001(17) 0.0063(15) -0.0039(17)
C7 0.0196(17) 0.024(2) 0.0187(18) -0.0021(17) 0.0002(15) -0.0015(16)
C8 0.0154(16) 0.0179(19) 0.0168(17) -0.0018(15) -0.0022(14) 0.0019(15)
C9 0.0180(18) 0.021(2) 0.0170(18) -0.0007(16) -0.0003(16) 0.0007(16)
C10 0.023(2) 0.024(2) 0.0184(18) -0.0005(17) -0.0027(17) -0.0008(17)
C11 0.033(2) 0.021(2) 0.0178(17) 0.0045(16) -0.0029(17) -0.0034(19)
C12 0.040(2) 0.033(3) 0.026(2) 0.0008(19) 0.006(2) -0.004(2)
C13 0.0269(19) 0.019(2) 0.0216(18) -0.0010(16) -0.0019(17) -0.0024(16)
Cl1 0.0238(4) 0.0148(5) 0.0271(4) -0.0017(4) 0.0000(3) 0.0034(4)

loop_
_atom_type_symbol
_atom_type_description
_atom_type_scat_dispersion_real
_atom_type_scat_dispersion_imag
_atom_type_scat_source
C C 0.0033 0.0016 'International Tables Vol C Tables 4.2.6.8 and 6.1.1.4'
H H 0.0000 0.0000 'International Tables Vol C Tables 4.2.6.8 and 6.1.1.4'
Br Br -0.2901 2.4595 'International Tables Vol C Tables 4.2.6.8 and 6.1.1.4'
Cl Cl 0.1484 0.1585 'International Tables Vol C Tables 4.2.6.8 and 6.1.1.4'
F F 0.0171 0.0103 'International Tables Vol C Tables 4.2.6.8 and 6.1.1.4'
N N 0.0061 0.0033 'International Tables Vol C Tables 4.2.6.8 and 6.1.1.4'

loop_
_geom_angle_atom_site_label_1
_geom_angle_atom_site_label_2
_geom_angle_atom_site_label_3
_geom_angle
_geom_angle_site_symmetry_1
_geom_angle_site_symmetry_3
_geom_angle_publ_flag
H1A N1 H1B 107.8 . . ?
C9 N1 H1A 109.1 . . ?
C9 N1 H1B 109.1 . . ?
C9 N1 C10 112.5(3) . . ?
C10 N1 H1A 109.1 . . ?
C10 N1 H1B 109.1 . . ?
C2 C1 Br1 117.3(3) . . ?
C6 C1 Br1 119.5(3) . . ?
C6 C1 C2 123.2(4) . . ?
C1 C2 H2 120.8 . . ?
C3 C2 C1 118.5(5) . . ?
C3 C2 H2 120.8 . . ?
C2 C3 H3 119.6 . . ?
C4 C3 C2 120.7(4) . . ?
C4 C3 H3 119.6 . . ?
C3 C4 H4 120.9 . . ?
C3 C4 C5 118.1(5) . . ?
C5 C4 H4 120.9 . . ?
F1 C5 C4 116.4(4) . . ?
F1 C5 C6 118.9(4) . . ?
C4 C5 C6 124.8(5) . . ?
C1 C6 C5 114.7(4) . . ?
C1 C6 C7 124.2(4) . . ?
C5 C6 C7 121.1(4) . . ?
C6 C7 H7A 109.0 . . ?
C6 C7 H7B 109.0 . . ?
C6 C7 C8 113.0(3) . . ?
H7A C7 H7B 107.8 . . ?
C8 C7 H7A 109.0 . . ?
C8 C7 H7B 109.0 . . ?
C7 C8 H8 108.3 . . ?
C9 C8 C7 107.3(3) . . ?
C9 C8 H8 108.3 . . ?
C13 C8 C7 112.2(3) . . ?
C13 C8 H8 108.3 . . ?
C13 C8 C9 112.1(3) . . ?
N1 C9 C8 112.2(3) . . ?
N1 C9 H9A 109.2 . . ?
N1 C9 H9B 109.2 . . ?
C8 C9 H9A 109.2 . . ?
C8 C9 H9B 109.2 . . ?
H9A C9 H9B 107.9 . . ?
N1 C10 H10A 109.6 . . ?
N1 C10 H10B 109.6 . . ?
H10A C10 H10B 108.1 . . ?
C11 C10 N1 110.2(3) . . ?
C11 C10 H10A 109.6 . . ?
C11 C10 H10B 109.6 . . ?
C10 C11 H11 117.9 . . ?
C12 C11 C10 124.2(4) . . ?
C12 C11 H11 117.9 . . ?
C11 C12 H12A 120.0 . . ?
C11 C12 H12B 120.0 . . ?
H12A C12 H12B 120.0 . . ?
C8 C13 H13A 109.5 . . ?
C8 C13 H13B 109.5 . . ?
C8 C13 H13C 109.5 . . ?
H13A C13 H13B 109.5 . . ?
H13A C13 H13C 109.5 . . ?
H13B C13 H13C 109.5 . . ?

loop_
_geom_bond_atom_site_label_1
_geom_bond_atom_site_label_2
_geom_bond_distance
_geom_bond_site_symmetry_2
_geom_bond_publ_flag
Br1 C1 1.899(4) . ?
F1 C5 1.348(6) . ?
N1 H1A 0.9100 . ?
N1 H1B 0.9100 . ?
N1 C9 1.502(5) . ?
N1 C10 1.505(4) . ?
C1 C2 1.398(6) . ?
C1 C6 1.391(6) . ?
C2 H2 0.9500 . ?
C2 C3 1.390(7) . ?
C3 H3 0.9500 . ?
C3 C4 1.378(8) . ?
C4 H4 0.9500 . ?
C4 C5 1.379(6) . ?
C5 C6 1.391(6) . ?
C6 C7 1.510(5) . ?
C7 H7A 0.9900 . ?
C7 H7B 0.9900 . ?
C7 C8 1.540(5) . ?
C8 H8 1.0000 . ?
C8 C9 1.527(5) . ?
C8 C13 1.525(5) . ?
C9 H9A 0.9900 . ?
C9 H9B 0.9900 . ?
C10 H10A 0.9900 . ?
C10 H10B 0.9900 . ?
C10 C11 1.504(5) . ?
C11 H11 0.9500 . ?
C11 C12 1.306(6) . ?
C12 H12A 0.9500 . ?
C12 H12B 0.9500 . ?
C13 H13A 0.9800 . ?
C13 H13B 0.9800 . ?
C13 H13C 0.9800 . ?

loop_
_geom_torsion_atom_site_label_1
_geom_torsion_atom_site_label_2
_geom_torsion_atom_site_label_3
_geom_torsion_atom_site_label_4
_geom_torsion
_geom_torsion_site_symmetry_1
_geom_torsion_site_symmetry_2
_geom_torsion_site_symmetry_3
_geom_torsion_site_symmetry_4
_geom_torsion_publ_flag
Br1 C1 C2 C3 -179.2(4) . . . . ?
Br1 C1 C6 C5 177.9(3) . . . . ?
Br1 C1 C6 C7 -4.8(6) . . . . ?
F1 C5 C6 C1 -180.0(4) . . . . ?
F1 C5 C6 C7 2.7(6) . . . . ?
N1 C10 C11 C12 103.0(5) . . . . ?
C1 C2 C3 C4 1.3(7) . . . . ?
C1 C6 C7 C8 -80.4(5) . . . . ?
C2 C1 C6 C5 -1.4(6) . . . . ?
C2 C1 C6 C7 175.8(4) . . . . ?
C2 C3 C4 C5 -1.3(8) . . . . ?
C3 C4 C5 F1 -178.7(4) . . . . ?
C3 C4 C5 C6 -0.1(8) . . . . ?
C4 C5 C6 C1 1.4(7) . . . . ?
C4 C5 C6 C7 -175.9(4) . . . . ?
C5 C6 C7 C8 96.7(4) . . . . ?
C6 C1 C2 C3 0.2(7) . . . . ?
C6 C7 C8 C9 179.9(4) . . . . ?
C6 C7 C8 C13 -56.5(4) . . . . ?
C7 C8 C9 N1 -165.4(3) . . . . ?
C9 N1 C10 C11 175.3(3) . . . . ?
C10 N1 C9 C8 176.8(3) . . . . ?
C13 C8 C9 N1 71.0(4) . . . . ?
